data_4311624
loop_
_publ_author_name
'S. Boudin'
'B. Mellenne'
'R. Retoux'
'M. Hervieu'
'B. Raveau'

_publ_section_title
;
 New Aluminate with a Tetrahedral Structure Closely Related to the C84
 Fullerene
;
_journal_name_full 'Inorganic Chemistry'
_journal_page_first 5954
_journal_page_last 5960
_journal_paper_doi 10.1021/ic049679o
_journal_volume 43
_journal_year 2004
_chemical_formula_moiety 'Al192 Bi97.05 O565.18 Sr132'
_chemical_formula_sum 'Al192 Bi97.05 O565.18 Sr132'
_chemical_formula_weight 46070.39
_space_group_IT_number 216
_symmetry_cell_setting cubic
_symmetry_space_group_name_Hall 'F -4 2 3'
_symmetry_space_group_name_H-M 'F -4 3 m'
_atom_sites_solution_primary direct
_atom_sites_solution_secondary difmap
_audit_creation_method SHELXL-97
_cell_angle_alpha 90.00
_cell_angle_beta 90.00
_cell_angle_gamma 90.00
_cell_formula_units_Z 1
_cell_length_a 25.090(6)
_cell_length_b 25.090(6)
_cell_length_c 25.090(6)
_cell_measurement_temperature 293(2)
_cell_volume 15794(7)
_computing_structure_refinement 'SHELXL-97 (Sheldrick, 1997)'
_computing_structure_solution 'SHELXS-97 (Sheldrick, 1990)'
_diffrn_ambient_temperature 293(2)
_diffrn_measured_fraction_theta_max 0.91
_diffrn_measurement_device_type 'CCD camera'
_diffrn_measurement_method 'phi and omega scans'
_diffrn_radiation_monochromator graphite
_diffrn_radiation_source 'fine-focus sealed tube'
_diffrn_radiation_type MoK\a
_diffrn_radiation_wavelength 0.71073
_diffrn_reflns_av_R_equivalents 0.1093
_diffrn_reflns_av_sigmaI/netI 0.1047
_diffrn_reflns_limit_h_max 27
_diffrn_reflns_limit_h_min -14
_diffrn_reflns_limit_k_max 19
_diffrn_reflns_limit_k_min -35
_diffrn_reflns_limit_l_max 19
_diffrn_reflns_limit_l_min -35
_diffrn_reflns_number 8153
_diffrn_reflns_theta_max 29.96
_diffrn_reflns_theta_min 5.81
_exptl_absorpt_coefficient_mu 38.34
_exptl_absorpt_correction_T_max 0.214
_exptl_absorpt_correction_T_min 0.125
_exptl_absorpt_correction_type integration
_exptl_absorpt_process_details 'corrected with JANA2000'
_exptl_crystal_colour yellow
_exptl_crystal_density_diffrn 4.844
_exptl_crystal_description platelet
_exptl_crystal_F_000 20087
_exptl_crystal_size_max 0.111
_exptl_crystal_size_mid 0.060
_exptl_crystal_size_min 0.050
_refine_diff_density_max 2.16
_refine_diff_density_min -1.39
_refine_diff_density_rms 0.28
_refine_ls_abs_structure_details 'Flack H D (1983), Acta Cryst. A39, 876-881, 894 Friedel pairs'
_refine_ls_abs_structure_Flack -0.04(2)
_refine_ls_extinction_coef 0.0000038(16)
_refine_ls_extinction_expression Fc^*^=kFc[1+0.001xFc^2^\l^3^/sin(2\q)]^-1/4^
_refine_ls_goodness_of_fit_ref 0.944
_refine_ls_matrix_type full
_refine_ls_number_parameters 90
_refine_ls_number_reflns 2080
_refine_ls_number_restraints 0
_refine_ls_restrained_S_all 0.944
_refine_ls_R_factor_all 0.0817
_refine_ls_R_factor_gt 0.0400
_refine_ls_shift/su_max 0.001
_refine_ls_shift/su_mean 0.000
_refine_ls_structure_factor_coef Fsqd
_refine_ls_weighting_details 'calc w=1/[\s^2^(Fo^2^)+(0.0401P)^2^+0.0000P] where P=(Fo^2^+2Fc^2^)/3'
_refine_ls_wR_factor_gt 0.0818
_refine_ls_wR_factor_ref 0.0934
_reflns_number_gt 1305
_reflns_number_total 2080
_reflns_threshold_expression >3sigma(I)
_cod_data_source_file ic049679osi20040312_044947.cif
_cod_data_source_block sr33bi24.25Al48O141.375
_cod_database_code 4311624

loop_
_symmetry_equiv_pos_as_xyz
'x, y, z'
'z, x, y'
'y, z, x'
'x, z, y'
'y, x, z'
'z, y, x'
'x, -y, -z'
'z, -x, -y'
'y, -z, -x'
'x, -z, -y'
'y, -x, -z'
'z, -y, -x'
'-x, y, -z'
'-z, x, -y'
'-y, z, -x'
'-x, z, -y'
'-y, x, -z'
'-z, y, -x'
'-x, -y, z'
'-z, -x, y'
'-y, -z, x'
'-x, -z, y'
'-y, -x, z'
'-z, -y, x'
'x, y+1/2, z+1/2'
'z, x+1/2, y+1/2'
'y, z+1/2, x+1/2'
'x, z+1/2, y+1/2'
'y, x+1/2, z+1/2'
'z, y+1/2, x+1/2'
'x, -y+1/2, -z+1/2'
'z, -x+1/2, -y+1/2'
'y, -z+1/2, -x+1/2'
'x, -z+1/2, -y+1/2'
'y, -x+1/2, -z+1/2'
'z, -y+1/2, -x+1/2'
'-x, y+1/2, -z+1/2'
'-z, x+1/2, -y+1/2'
'-y, z+1/2, -x+1/2'
'-x, z+1/2, -y+1/2'
'-y, x+1/2, -z+1/2'
'-z, y+1/2, -x+1/2'
'-x, -y+1/2, z+1/2'
'-z, -x+1/2, y+1/2'
'-y, -z+1/2, x+1/2'
'-x, -z+1/2, y+1/2'
'-y, -x+1/2, z+1/2'
'-z, -y+1/2, x+1/2'
'x+1/2, y, z+1/2'
'z+1/2, x, y+1/2'
'y+1/2, z, x+1/2'
'x+1/2, z, y+1/2'
'y+1/2, x, z+1/2'
'z+1/2, y, x+1/2'
'x+1/2, -y, -z+1/2'
'z+1/2, -x, -y+1/2'
'y+1/2, -z, -x+1/2'
'x+1/2, -z, -y+1/2'
'y+1/2, -x, -z+1/2'
'z+1/2, -y, -x+1/2'
'-x+1/2, y, -z+1/2'
'-z+1/2, x, -y+1/2'
'-y+1/2, z, -x+1/2'
'-x+1/2, z, -y+1/2'
'-y+1/2, x, -z+1/2'
'-z+1/2, y, -x+1/2'
'-x+1/2, -y, z+1/2'
'-z+1/2, -x, y+1/2'
'-y+1/2, -z, x+1/2'
'-x+1/2, -z, y+1/2'
'-y+1/2, -x, z+1/2'
'-z+1/2, -y, x+1/2'
'x+1/2, y+1/2, z'
'z+1/2, x+1/2, y'
'y+1/2, z+1/2, x'
'x+1/2, z+1/2, y'
'y+1/2, x+1/2, z'
'z+1/2, y+1/2, x'
'x+1/2, -y+1/2, -z'
'z+1/2, -x+1/2, -y'
'y+1/2, -z+1/2, -x'
'x+1/2, -z+1/2, -y'
'y+1/2, -x+1/2, -z'
'z+1/2, -y+1/2, -x'
'-x+1/2, y+1/2, -z'
'-z+1/2, x+1/2, -y'
'-y+1/2, z+1/2, -x'
'-x+1/2, z+1/2, -y'
'-y+1/2, x+1/2, -z'
'-z+1/2, y+1/2, -x'
'-x+1/2, -y+1/2, z'
'-z+1/2, -x+1/2, y'
'-y+1/2, -z+1/2, x'
'-x+1/2, -z+1/2, y'
'-y+1/2, -x+1/2, z'
'-z+1/2, -y+1/2, x'

loop_
_atom_site_label
_atom_site_type_symbol
_atom_site_fract_x
_atom_site_fract_y
_atom_site_fract_z
_atom_site_U_iso_or_equiv
_atom_site_adp_type
_atom_site_occupancy
Bi1 Bi 0.85005(4) 0.85005(4) 0.85005(4) 0.0156(4) Uani 1
Bi2 Bi 0.29987(3) 0.29987(3) 0.59320(3) 0.0198(3) Uani 1
Bi3 Bi 0.94475(4) 0.94475(4) 0.74886(6) 0.0238(5) Uani 0.688(2)
Sr1 Sr 0.7500 0.2500 0.7500 0.007(1) Uani 1
Sr2 Sr 0.82763(6) 0.82763(6) 0.46345(9) 0.0132(5) Uani 1
Sr3 Sr 0.17534(7) 0.17534(7) 0.99084(9) 0.0218(6) Uani 1
Sr4 Sr 0.92946(8) 0.92946(8) 0.92946(8) 0.0153(9) Uani 1
Sr5 Sr 0.5870(1) 0.5870(1) 0.5870(1) 0.026(1) Uani 1
Al1 Al 0.0468(2) 0.0468(2) 0.1345(3) 0.011(2) Uiso 1
Al2 Al 0.0895(2) 0.0895(2) 0.2444(3) 0.009(1) Uiso 1
Al3 Al 0.7942(2) 0.7942(2) 0.1177(3) 0.007(1) Uiso 1
Al4 Al 0.4545(2) 0.4545(2) 0.3661(3) 0.011(1) Uiso 1
O1 O 0.0000 0.0000 0.1121(9) 0.015(5) Uiso 1
O2 O 0.0259(6) 0.1083(4) 0.1083(4) 0.015(3) Uiso 1
O3 O 0.0421(7) 0.0585(7) 0.2042(6) 0.010(5) Uiso 0.50
O4 O 0.1577(4) 0.0775(4) 0.2356(4) 0.015(2) Uiso 1
O5 O 0.0772(4) 0.0772(4) 0.3120(6) 0.012(3) Uiso 1
O6 O 0.7500 0.7500 0.1476(8) 0.011(5) Uiso 1
O7 O 0.8269(6) 0.8269(6) 0.1731(6) 0.011(6) Uiso 1
O8 O 0.5100(7) 0.4900(7) 0.345(1) 0.014(7) Uiso 0.50
O9 O 0.4047(4) 0.4853(6) 0.4047(4) 0.018(4) Uiso 1
O10 O 0.796(1) 0.890(2) 0.796(1) 0.07(2) Uiso 0.61(9)
O11 O 0.900(1) 0.826(1) 0.9206(9) 0.039(8) Uiso 0.50
O12 O 0.2730(7) 0.3597(6) 0.5388(6) 0.055(4) Uiso 1
O13 O 0.331(2) 0.372(2) 0.628(2) 0.06(2) Uiso 0.33

loop_
_atom_site_aniso_label
_atom_site_aniso_U_11
_atom_site_aniso_U_22
_atom_site_aniso_U_33
_atom_site_aniso_U_23
_atom_site_aniso_U_13
_atom_site_aniso_U_12
Bi1 0.0156(4) 0.0156(4) 0.0156(4) 0.0020(4) 0.0020(4) 0.0020(4)
Bi2 0.0227(4) 0.0227(4) 0.0141(5) 0.0009(3) 0.0009(3) -0.0013(5)
Bi3 0.0279(6) 0.0279(6) 0.0155(8) -0.0020(5) -0.0020(5) 0.0130(6)
Sr1 0.007(1) 0.007(1) 0.007(1) 0.000 0.000 0.000
Sr2 0.0095(6) 0.0095(6) 0.021(1) -0.0006(7) -0.0006(7) -0.0017(9)
Sr3 0.0236(8) 0.0236(8) 0.018(1) -0.0035(7) -0.0035(7) -0.006(1)
Sr4 0.0153(9) 0.0153(9) 0.0153(9) -0.0018(9) -0.0018(9) -0.0018(9)
Sr5 0.026(1) 0.026(1) 0.026(1) -0.001(1) -0.001(1) -0.001(1)

loop_
_atom_type_symbol
_atom_type_description
_atom_type_scat_dispersion_real
_atom_type_scat_dispersion_imag
_atom_type_scat_source
Bi Bi -4.1077 10.2566 'International Tables Vol C Tables 4.2.6.8 and 6.1.1.4'
Sr Sr -1.5307 3.2498 'International Tables Vol C Tables 4.2.6.8 and 6.1.1.4'
Al Al 0.0645 0.0514 'International Tables Vol C Tables 4.2.6.8 and 6.1.1.4'
O O 0.0106 0.0060 'International Tables Vol C Tables 4.2.6.8 and 6.1.1.4'

loop_
_geom_bond_atom_site_label_1
_geom_bond_atom_site_label_2
_geom_bond_distance
_geom_bond_site_symmetry_2
Bi1 O10 2.17(4) 3
Bi1 O10 2.17(4) 2
Bi1 O10 2.17(4) .
Bi1 O11 2.26(2) 5
Bi1 O11 2.26(2) .
Bi1 O11 2.26(2) 6
Bi1 O11 2.26(2) 4
Bi1 O11 2.26(2) 3
Bi1 O11 2.26(2) 2
Bi2 O12 2.14(2) .
Bi2 O12 2.14(2) 5
Bi2 O13 2.16(3) 5
Bi2 O13 2.16(3) .
Bi2 O10 2.45(3) 38_646
Bi2 O10 2.45(3) 56_466
Bi2 Bi2 3.539(2) 91
Bi3 O12 2.24(1) 90_656
Bi3 O12 2.24(1) 81_566
Bi3 O11 2.31(2) 4
Bi3 O11 2.31(2) 2
Sr1 O6 2.57(2) 33_556
Sr1 O6 2.57(2) 3
Sr1 O6 2.57(2) 38_646
Sr1 O6 2.57(2) 7_566
Sr1 O6 2.57(2) 74_545
Sr1 O6 2.57(2) 25_545
Sr2 O12 2.47(2) 77
Sr2 O12 2.47(2) 73
Sr2 O4 2.55(1) 40_655
Sr2 O4 2.55(1) 56_565
Sr2 O5 2.626(6) 39_655
Sr2 O5 2.626(6) 56_565
Sr2 O9 2.79(1) 74
Sr3 O2 2.54(1) 3_556
Sr3 O11 2.59(3) 23_665
Sr3 O11 2.59(3) 19_665
Sr3 O4 2.69(1) 4_556
Sr3 O4 2.69(1) 2_556
Sr3 O10 2.71(4) 20_665
Sr3 O12 2.71(2) 65_556
Sr3 O12 2.71(2) 31_556
Sr4 O1 2.711(9) 14_666
Sr4 O1 2.711(9) 9_666
Sr4 O1 2.711(9) 7_666
Sr4 O11 2.71(2) 6
Sr4 O11 2.71(2) 4
Sr4 O11 2.71(2) 3
Sr4 O11 2.71(2) 2
Sr4 O11 2.71(2) 5
Sr4 O11 2.71(2) .
Sr4 O2 2.77(2) 21_666
Sr4 O2 2.77(2) 14_666
Sr4 O2 2.77(2) 7_666
Sr5 O13 2.52(6) 16_656
Sr5 O13 2.52(6) 12_566
Sr5 O13 2.52(6) 8_566
Sr5 O9 2.57(2) 20_665
Sr5 O9 2.57(2) 13_656
Sr5 O9 2.57(2) 9_566
Al1 O1 1.75(1) .
Al1 O2 1.757(8) 2
Al1 O2 1.757(8) .
Al1 O3 1.78(2) 5
Al1 O3 1.78(2) .
Al2 O3 1.74(2) .
Al2 O3 1.74(2) 5
Al2 O5 1.75(2) .
Al2 O4 1.75(1) .
Al2 O4 1.75(1) 5
Al3 O4 1.74(1) 22_665
Al3 O4 1.74(1) 20_665
Al3 O6 1.74(1) .
Al3 O7 1.81(2) .
Al4 O8 1.74(1) .
Al4 O8 1.74(1) 5_555
Al4 O9 1.761(8) 3
Al4 O9 1.761(8) .
Al4 O5 1.76(2) 91
O3 O3 0.58(4) 5
O8 O8 0.71(5) 19_665
O11 O11 0.73(5) 6
O13 O13 1.5(1) 9_566
O13 O13 1.5(1) 5
